data_9011761
loop_
_publ_author_name
'Johnsen, O.'
'Stahl, K.'
'Petersen, O. V.'
'Micheelsen, H. I.'

_publ_section_title
;
 Structure refinement of natural non-metamict polycrase-(Y) from Zomba-Malosa
 complex, Malawi
;
_journal_name_full 'Neues Jahrbuch fur Mineralogie, Monatshefte'
_journal_page_first 1
_journal_page_last 10
_journal_volume 1999
_journal_year 1999
_chemical_compound_source 'Zomba-Malosa complex, Malawi'
_chemical_formula_sum 'Dy0.02 Nb0.46 O3 Ti0.54 Y0.48'
_chemical_name_mineral Polycrase-(Y)
_space_group_IT_number 60
_symmetry_space_group_name_Hall '-P 2n 2ab'
_symmetry_space_group_name_H-M 'P b c n'
_cell_angle_alpha 90
_cell_angle_beta 90
_cell_angle_gamma 90
_cell_formula_units_Z 8
_cell_length_a 14.6673
_cell_length_b 5.5925
_cell_length_c 5.1888
_cell_volume 425.621
_database_code_amcsd 0014898
_exptl_crystal_density_diffrn 5.072
_cod_original_formula_sum 'Y.48 Dy.02 Ti.54 Nb.46 O3'
_cod_database_code 9011761

loop_
_space_group_symop_operation_xyz
x,y,z
x,-y,1/2+z
-x,y,1/2-z
1/2-x,1/2+y,z
1/2+x,1/2-y,-z
1/2+x,1/2+y,1/2-z
1/2-x,1/2-y,1/2+z
-x,-y,-z

loop_
_atom_site_aniso_label
_atom_site_aniso_U_11
_atom_site_aniso_U_22
_atom_site_aniso_U_33
_atom_site_aniso_U_12
_atom_site_aniso_U_13
_atom_site_aniso_U_23
Y 0.01800 0.01300 0.01100 0.00000 0.00300 0.00000
Dy 0.01800 0.01300 0.01100 0.00000 0.00300 0.00000
Ti 0.01600 0.01800 0.01300 0.00100 0.00000 -0.00200
Nb 0.01600 0.01800 0.01300 0.00100 0.00000 -0.00200
O1 0.02800 0.02800 0.02500 -0.00700 -0.00300 0.01300
O2 0.02300 0.01900 0.02700 -0.00500 -0.00100 0.00100
O3 0.01900 0.02000 0.02300 0.00400 0.00100 0.00600

loop_
_atom_site_label
_atom_site_fract_x
_atom_site_fract_y
_atom_site_fract_z
_atom_site_occupancy
_atom_site_U_iso_or_equiv
_atom_site_type_symbol
_atom_site_attached_hydrogens
Y 0.00000 0.23550 0.25000 0.90200 0.01400 Y 0
Dy 0.00000 0.23550 0.25000 0.03800 0.01400 Dy 0
Ya 0.00000 0.18490 0.25000 0.05800 0.03000 Y 0
Dya 0.00000 0.18490 0.25000 0.00200 0.03000 Dy 0
Ti 0.16870 0.31820 0.81250 0.52400 0.01500 Ti 0
Nb 0.16870 0.31820 0.81250 0.44600 0.01500 Nb 0
Tia 0.15760 0.29330 0.74720 0.01600 0.02000 Ti 0
Nba 0.15760 0.29330 0.74720 0.01400 0.02000 Nb 0
O1 0.09290 0.43090 0.52260 1.00000 0.02700 O 0
O2 0.08450 0.09290 0.91740 1.00000 0.02300 O 0
O3 0.25810 0.12850 0.64090 1.00000 0.02000 O 0

loop_
_cod_changelog_entry_id
_cod_changelog_entry_author
_cod_changelog_entry_date
_cod_changelog_entry_text
1
;cod-tools version 3.8.0
Id: cif_guess_AMCSD_atom_types 9581 2023-05-17 12:35:41Z saulius
;
2023-05-23T09:20:32+03:00
;Derived atom types and hydrogen counts
from atom names that follow the AMCSD naming convention
(Wat == water, O-H == hydroxyl).
;

loop_
_cod_related_entry_id
_cod_related_entry_database
_cod_related_entry_code
1 AMCSD 0014898

_cod_duplicate_entry 1521244
